data_4505050
loop_
_publ_author_name
'Ang, Siau Gek'
'Sun, Bai Wang'

_publ_section_title
;
 Crystal Structure and Characterization of Organic&#x2212;Inorganic
 Hybridized Molecules with Molecular Zipper Structures and Two-Dimensional
 Grid Networks
;
_journal_issue 1
_journal_name_full 'Crystal Growth &amp; Design'
_journal_page_first 383
_journal_paper_doi 10.1021/cg049847n
_journal_volume 5
_journal_year 2005
_chemical_formula_sum 'C16 H20 Co N2 O6'
_chemical_formula_weight 395.27
_chemical_name_systematic
; 
 ? 
;
_space_group_IT_number 2
_symmetry_cell_setting triclinic
_symmetry_space_group_name_Hall '-P 1'
_symmetry_space_group_name_H-M 'P -1'
_atom_sites_solution_hydrogens geom
_atom_sites_solution_primary direct
_atom_sites_solution_secondary difmap
_audit_creation_method SHELXL-97
_cell_angle_alpha 73.459(2)
_cell_angle_beta 68.572(2)
_cell_angle_gamma 72.099(2)
_cell_formula_units_Z 2
_cell_length_a 8.4176(5)
_cell_length_b 10.3212(6)
_cell_length_c 11.3471(6)
_cell_measurement_reflns_used 5950
_cell_measurement_temperature 223(2)
_cell_measurement_theta_max 27.49
_cell_measurement_theta_min 1.97
_cell_volume 856.56(9)
_computing_cell_refinement 'SAINT (Bruker, 2000)'
_computing_data_collection 'SMART (Bruker, 2000)'
_computing_data_reduction 'SHELXTL (Bruker, 2000)'
_computing_molecular_graphics 'Bruker SHELXTL V5.1 (Sheldrick, 1998)'
_computing_publication_material 'SHELXL-97 (Sheldrick, 1997)'
_computing_structure_refinement 'SHELXL-97 (Sheldrick, 1997)'
_computing_structure_solution 'SHELXS-97 (Sheldrick, 1990)'
_diffrn_ambient_temperature 223(2)
_diffrn_measured_fraction_theta_full 0.989
_diffrn_measured_fraction_theta_max 0.989
_diffrn_measurement_device_type 'Bruker AXS SMART CCD'
_diffrn_measurement_method \w
_diffrn_radiation_monochromator graphite
_diffrn_radiation_source 'fine-focus sealed tube'
_diffrn_radiation_type MoK\a
_diffrn_radiation_wavelength 0.71073
_diffrn_reflns_av_R_equivalents 0.0174
_diffrn_reflns_av_sigmaI/netI 0.0416
_diffrn_reflns_limit_h_max 10
_diffrn_reflns_limit_h_min -10
_diffrn_reflns_limit_k_max 10
_diffrn_reflns_limit_k_min -13
_diffrn_reflns_limit_l_max 14
_diffrn_reflns_limit_l_min -14
_diffrn_reflns_number 5950
_diffrn_reflns_theta_full 27.49
_diffrn_reflns_theta_max 27.49
_diffrn_reflns_theta_min 1.97
_exptl_absorpt_coefficient_mu 1.037
_exptl_absorpt_correction_T_max 0.793
_exptl_absorpt_correction_T_min 0.621
_exptl_absorpt_correction_type multi-scan
_exptl_crystal_colour red
_exptl_crystal_density_diffrn 1.533
_exptl_crystal_density_method 'not measured'
_exptl_crystal_description block
_exptl_crystal_F_000 410
_exptl_crystal_size_max 0.26
_exptl_crystal_size_mid 0.18
_exptl_crystal_size_min 0.16
_refine_diff_density_max 0.634
_refine_diff_density_min -0.315
_refine_diff_density_rms 0.081
_refine_ls_extinction_method none
_refine_ls_goodness_of_fit_ref 1.066
_refine_ls_hydrogen_treatment mixed
_refine_ls_matrix_type full
_refine_ls_number_parameters 230
_refine_ls_number_reflns 3897
_refine_ls_number_restraints 2
_refine_ls_restrained_S_all 1.066
_refine_ls_R_factor_all 0.0482
_refine_ls_R_factor_gt 0.0417
_refine_ls_shift/su_max 0.003
_refine_ls_shift/su_mean 0.000
_refine_ls_structure_factor_coef Fsqd
_refine_ls_weighting_details 'calc w=1/[\s^2^(Fo^2^)+(0.0532P)^2^+0.3914P] where P=(Fo^2^+2Fc^2^)/3'
_refine_ls_weighting_scheme calc
_refine_ls_wR_factor_gt 0.1040
_refine_ls_wR_factor_ref 0.1074
_reflns_number_gt 3427
_reflns_number_total 3897
_reflns_threshold_expression >2sigma(I)
_cod_data_source_file cg049847nsi20040509_123002.cif
_cod_data_source_block Co(dmbpy)(H2O)2(C4H4O4)_(dmbpy_=_4,4'-dimethyl-2,2'-bipyridine,_C4H4O4_=_succinate)
_cod_original_cell_volume 856.56(8)
_cod_original_sg_symbol_H-M P-1
_cod_database_code 4505050

loop_
_symmetry_equiv_pos_as_xyz
'x, y, z'
'-x, -y, -z'

loop_
_atom_site_label
_atom_site_type_symbol
_atom_site_fract_x
_atom_site_fract_y
_atom_site_fract_z
_atom_site_U_iso_or_equiv
_atom_site_adp_type
_atom_site_occupancy
_atom_site_symmetry_multiplicity
_atom_site_calc_flag
_atom_site_refinement_flags
Co1 Co 0.22866(4) 0.27442(3) -0.27699(3) 0.02472(11) Uani 1 1 d .
O1 O 0.0326(2) 0.23277(18) -0.31745(16) 0.0326(4) Uani 1 1 d .
O2 O 0.0748(2) 0.32728(19) -0.52674(16) 0.0348(4) Uani 1 1 d .
O3 O -0.5816(2) 0.32938(18) -0.23873(17) 0.0350(4) Uani 1 1 d .
O4 O -0.5869(2) 0.54591(17) -0.34940(17) 0.0340(4) Uani 1 1 d .
O5 O 0.0985(2) 0.49109(17) -0.29871(16) 0.0322(4) Uani 1 1 d D
O6 O 0.3758(2) 0.28215(19) -0.47524(16) 0.0337(4) Uani 1 1 d D
N1 N 0.3577(2) 0.0662(2) -0.22253(18) 0.0275(4) Uani 1 1 d .
N2 N 0.0978(2) 0.22563(19) -0.07810(18) 0.0270(4) Uani 1 1 d .
C1 C -0.0187(3) 0.2846(2) -0.4158(2) 0.0282(5) Uani 1 1 d .
C2 C -0.2110(3) 0.2995(3) -0.3931(2) 0.0344(5) Uani 1 1 d .
H2A H -0.2416 0.2094 -0.3522 0.041 Uiso 1 1 calc R
H2B H -0.2362 0.3305 -0.4758 0.041 Uiso 1 1 calc R
C3 C -0.3214(3) 0.4053(3) -0.3058(3) 0.0336(5) Uani 1 1 d .
H3A H -0.3070 0.3695 -0.2197 0.040 Uiso 1 1 calc R
H3B H -0.2822 0.4925 -0.3417 0.040 Uiso 1 1 calc R
C4 C -0.5126(3) 0.4309(2) -0.2965(2) 0.0289(5) Uani 1 1 d .
C5 C 0.4952(3) -0.0063(3) -0.3013(2) 0.0350(5) Uani 1 1 d .
H5A H 0.5275 0.0317 -0.3901 0.042 Uiso 1 1 calc R
C6 C 0.5916(3) -0.1341(3) -0.2584(2) 0.0368(6) Uani 1 1 d .
H6A H 0.6864 -0.1820 -0.3172 0.044 Uiso 1 1 calc R
C7 C 0.5475(3) -0.1913(2) -0.1280(2) 0.0333(5) Uani 1 1 d .
C8 C 0.4064(3) -0.1154(2) -0.0460(2) 0.0315(5) Uani 1 1 d .
H8A H 0.3735 -0.1506 0.0434 0.038 Uiso 1 1 calc R
C9 C 0.3137(3) 0.0118(2) -0.0951(2) 0.0257(4) Uani 1 1 d .
C10 C 0.1610(3) 0.1005(2) -0.0140(2) 0.0255(4) Uani 1 1 d .
C11 C 0.0886(3) 0.0590(2) 0.1176(2) 0.0320(5) Uani 1 1 d .
H11A H 0.1341 -0.0297 0.1600 0.038 Uiso 1 1 calc R
C12 C -0.0520(3) 0.1488(3) 0.1874(2) 0.0334(5) Uani 1 1 d .
C13 C -0.1160(3) 0.2766(3) 0.1189(2) 0.0364(5) Uani 1 1 d .
H13A H -0.2119 0.3398 0.1617 0.044 Uiso 1 1 calc R
C14 C -0.0386(3) 0.3104(3) -0.0118(2) 0.0346(5) Uani 1 1 d .
H14A H -0.0840 0.3975 -0.0566 0.042 Uiso 1 1 calc R
C15 C 0.6486(4) -0.3316(3) -0.0784(3) 0.0471(7) Uani 1 1 d .
H15A H 0.7414 -0.3679 -0.1500 0.071 Uiso 1 1 calc R
H15B H 0.5702 -0.3944 -0.0357 0.071 Uiso 1 1 calc R
H15C H 0.6991 -0.3229 -0.0175 0.071 Uiso 1 1 calc R
C16 C -0.1262(4) 0.1097(3) 0.3316(3) 0.0497(7) Uani 1 1 d .
H16A H -0.0649 0.0167 0.3615 0.075 Uiso 1 1 calc R
H16B H -0.2499 0.1125 0.3543 0.075 Uiso 1 1 calc R
H16C H -0.1116 0.1746 0.3719 0.075 Uiso 1 1 calc R
H5B H 0.0463 0.5358 -0.3507 0.037(8) Uiso 1 1 d RD
H5C H 0.1839 0.5241 -0.3257 0.045(9) Uiso 1 1 d RD
H6C H 0.4345 0.3299 -0.5210 0.074(13) Uiso 1 1 d RD
H6B H 0.3034 0.3032 -0.5119 0.062(11) Uiso 1 1 d RD

loop_
_atom_site_aniso_label
_atom_site_aniso_U_11
_atom_site_aniso_U_22
_atom_site_aniso_U_33
_atom_site_aniso_U_23
_atom_site_aniso_U_13
_atom_site_aniso_U_12
Co1 0.01990(16) 0.02605(17) 0.02416(17) -0.00182(11) -0.00703(12) -0.00211(11)
O1 0.0274(8) 0.0369(9) 0.0329(9) -0.0001(7) -0.0127(7) -0.0086(7)
O2 0.0254(8) 0.0455(10) 0.0295(9) -0.0034(7) -0.0085(7) -0.0059(7)
O3 0.0288(8) 0.0390(9) 0.0365(9) 0.0018(7) -0.0135(7) -0.0107(7)
O4 0.0235(8) 0.0316(8) 0.0416(10) -0.0045(7) -0.0083(7) -0.0033(7)
O5 0.0269(8) 0.0301(8) 0.0376(9) 0.0001(7) -0.0142(7) -0.0045(7)
O6 0.0263(8) 0.0422(10) 0.0274(8) -0.0009(7) -0.0079(7) -0.0063(7)
N1 0.0257(9) 0.0284(9) 0.0243(9) -0.0049(7) -0.0069(7) -0.0017(7)
N2 0.0239(9) 0.0254(9) 0.0279(10) -0.0048(7) -0.0066(8) -0.0023(7)
C1 0.0235(11) 0.0284(11) 0.0328(12) -0.0098(9) -0.0091(9) -0.0020(9)
C2 0.0261(11) 0.0463(14) 0.0331(12) -0.0106(11) -0.0098(10) -0.0079(10)
C3 0.0277(12) 0.0331(12) 0.0423(14) -0.0064(10) -0.0146(10) -0.0060(10)
C4 0.0234(11) 0.0380(12) 0.0259(11) -0.0101(9) -0.0077(9) -0.0040(9)
C5 0.0327(12) 0.0387(13) 0.0246(11) -0.0077(10) -0.0056(10) 0.0018(10)
C6 0.0342(13) 0.0370(13) 0.0339(13) -0.0146(10) -0.0085(10) 0.0039(10)
C7 0.0355(13) 0.0266(11) 0.0375(13) -0.0088(10) -0.0161(11) 0.0017(10)
C8 0.0368(13) 0.0270(11) 0.0275(12) -0.0051(9) -0.0112(10) -0.0014(9)
C9 0.0265(11) 0.0257(10) 0.0245(11) -0.0065(8) -0.0070(9) -0.0051(9)
C10 0.0246(10) 0.0244(10) 0.0263(11) -0.0054(8) -0.0063(9) -0.0050(8)
C11 0.0369(13) 0.0279(11) 0.0259(11) -0.0050(9) -0.0051(10) -0.0059(10)
C12 0.0347(13) 0.0361(12) 0.0280(12) -0.0100(10) -0.0028(10) -0.0108(10)
C13 0.0297(12) 0.0379(13) 0.0362(13) -0.0171(11) -0.0020(10) -0.0011(10)
C14 0.0285(12) 0.0307(12) 0.0369(13) -0.0064(10) -0.0077(10) 0.0011(9)
C15 0.0520(17) 0.0316(13) 0.0467(16) -0.0093(12) -0.0177(13) 0.0102(12)
C16 0.0554(18) 0.0479(16) 0.0319(14) -0.0149(12) 0.0041(12) -0.0073(14)

loop_
_atom_type_symbol
_atom_type_description
_atom_type_scat_dispersion_real
_atom_type_scat_dispersion_imag
_atom_type_scat_source
C C 0.0033 0.0016 'International Tables Vol C Tables 4.2.6.8 and 6.1.1.4'
H H 0.0000 0.0000 'International Tables Vol C Tables 4.2.6.8 and 6.1.1.4'
N N 0.0061 0.0033 'International Tables Vol C Tables 4.2.6.8 and 6.1.1.4'
O O 0.0106 0.0060 'International Tables Vol C Tables 4.2.6.8 and 6.1.1.4'
Co Co 0.3494 0.9721 'International Tables Vol C Tables 4.2.6.8 and 6.1.1.4'

loop_
_geom_angle_atom_site_label_1
_geom_angle_atom_site_label_2
_geom_angle_atom_site_label_3
_geom_angle
_geom_angle_site_symmetry_1
_geom_angle_site_symmetry_3
O1 Co1 O3 176.40(7) . 1_655
O1 Co1 N2 89.82(7) . .
O3 Co1 N2 90.79(7) 1_655 .
O1 Co1 N1 97.34(7) . .
O3 Co1 N1 86.25(7) 1_655 .
N2 Co1 N1 76.81(7) . .
O1 Co1 O6 87.85(7) . .
O3 Co1 O6 92.19(7) 1_655 .
N2 Co1 O6 169.12(7) . .
N1 Co1 O6 92.94(7) . .
O1 Co1 O5 89.47(7) . .
O3 Co1 O5 86.94(7) 1_655 .
N2 Co1 O5 94.99(7) . .
N1 Co1 O5 169.26(7) . .
O6 Co1 O5 95.62(7) . .
C1 O1 Co1 127.96(15) . .
C4 O3 Co1 127.81(15) . 1_455
Co1 O5 H5B 127.5 . .
Co1 O5 H5C 98.8 . .
H5B O5 H5C 100.9 . .
Co1 O6 H6C 130.8 . .
Co1 O6 H6B 104.6 . .
H6C O6 H6B 98.3 . .
C5 N1 C9 118.0(2) . .
C5 N1 Co1 124.89(16) . .
C9 N1 Co1 116.26(14) . .
C14 N2 C10 118.3(2) . .
C14 N2 Co1 124.96(16) . .
C10 N2 Co1 116.72(14) . .
O2 C1 O1 125.5(2) . .
O2 C1 C2 119.1(2) . .
O1 C1 C2 115.4(2) . .
C1 C2 C3 110.0(2) . .
C1 C2 H2A 109.7 . .
C3 C2 H2A 109.7 . .
C1 C2 H2B 109.7 . .
C3 C2 H2B 109.7 . .
H2A C2 H2B 108.2 . .
C4 C3 C2 109.09(19) . .
C4 C3 H3A 109.9 . .
C2 C3 H3A 109.9 . .
C4 C3 H3B 109.9 . .
C2 C3 H3B 109.9 . .
H3A C3 H3B 108.3 . .
O3 C4 O4 125.2(2) . .
O3 C4 C3 115.2(2) . .
O4 C4 C3 119.6(2) . .
N1 C5 C6 123.1(2) . .
N1 C5 H5A 118.4 . .
C6 C5 H5A 118.4 . .
C5 C6 C7 119.4(2) . .
C5 C6 H6A 120.3 . .
C7 C6 H6A 120.3 . .
C6 C7 C8 117.6(2) . .
C6 C7 C15 120.7(2) . .
C8 C7 C15 121.8(2) . .
C9 C8 C7 120.3(2) . .
C9 C8 H8A 119.9 . .
C7 C8 H8A 119.9 . .
N1 C9 C8 121.6(2) . .
N1 C9 C10 114.54(19) . .
C8 C9 C10 123.9(2) . .
N2 C10 C11 121.7(2) . .
N2 C10 C9 115.01(19) . .
C11 C10 C9 123.3(2) . .
C10 C11 C12 119.9(2) . .
C10 C11 H11A 120.0 . .
C12 C11 H11A 120.0 . .
C13 C12 C11 117.3(2) . .
C13 C12 C16 121.7(2) . .
C11 C12 C16 121.0(2) . .
C14 C13 C12 119.7(2) . .
C14 C13 H13A 120.2 . .
C12 C13 H13A 120.2 . .
N2 C14 C13 123.1(2) . .
N2 C14 H14A 118.4 . .
C13 C14 H14A 118.4 . .
C7 C15 H15A 109.5 . .
C7 C15 H15B 109.5 . .
H15A C15 H15B 109.5 . .
C7 C15 H15C 109.5 . .
H15A C15 H15C 109.5 . .
H15B C15 H15C 109.5 . .
C12 C16 H16A 109.5 . .
C12 C16 H16B 109.5 . .
H16A C16 H16B 109.5 . .
C12 C16 H16C 109.5 . .
H16A C16 H16C 109.5 . .
H16B C16 H16C 109.5 . .

loop_
_geom_bond_atom_site_label_1
_geom_bond_atom_site_label_2
_geom_bond_distance
_geom_bond_site_symmetry_2
Co1 O1 2.0546(16) .
Co1 O3 2.0650(17) 1_655
Co1 N2 2.1067(19) .
Co1 N1 2.1163(19) .
Co1 O6 2.1269(17) .
Co1 O5 2.1540(16) .
O1 C1 1.261(3) .
O2 C1 1.253(3) .
O3 C4 1.253(3) .
O3 Co1 2.0650(17) 1_455
O4 C4 1.254(3) .
O5 H5B 0.8149 .
O5 H5C 0.8102 .
O6 H6C 0.7568 .
O6 H6B 0.8028 .
N1 C5 1.338(3) .
N1 C9 1.348(3) .
N2 C14 1.333(3) .
N2 C10 1.343(3) .
C1 C2 1.508(3) .
C2 C3 1.534(3) .
C2 H2A 0.9800 .
C2 H2B 0.9800 .
C3 C4 1.517(3) .
C3 H3A 0.9800 .
C3 H3B 0.9800 .
C5 C6 1.379(3) .
C5 H5A 0.9400 .
C6 C7 1.382(4) .
C6 H6A 0.9400 .
C7 C8 1.388(3) .
C7 C15 1.505(3) .
C8 C9 1.384(3) .
C8 H8A 0.9400 .
C9 C10 1.494(3) .
C10 C11 1.385(3) .
C11 C12 1.395(3) .
C11 H11A 0.9400 .
C12 C13 1.385(4) .
C12 C16 1.505(3) .
C13 C14 1.373(4) .
C13 H13A 0.9400 .
C14 H14A 0.9400 .
C15 H15A 0.9700 .
C15 H15B 0.9700 .
C15 H15C 0.9700 .
C16 H16A 0.9700 .
C16 H16B 0.9700 .
C16 H16C 0.9700 .
